data_2226815
loop_
_publ_author_name
'Dahmani, Siham'
'Rodi, Youssef Kandri'
'Zouihri, Hafid'
'Essassi, El Mokhtar'
'Ng, Seik Weng'

_publ_section_title
;
 6-Bromo-1,3-dimethyl-1<i>H</i>-imidazo[4,5-<i>b</i>]pyridin-2(3<i>H</i>)-one
;
_journal_coeditor_code CI5119
_journal_issue 8
_journal_name_full 'Acta Crystallographica Section E'
_journal_page_first o1904
_journal_paper_doi 10.1107/S1600536810025134
_journal_volume 66
_journal_year 2010
_chemical_formula_iupac 'C8 H8 Br N3 O'
_chemical_formula_moiety 'C8 H8 Br N3 O'
_chemical_formula_sum 'C8 H8 Br N3 O'
_chemical_formula_weight 242.08
_chemical_name_systematic
;
6-Bromo-1,3-dimethyl-1<i>H</i>-imidazo[4,5-<i>b</i>]pyridin-2(3<i>H</i>)-one
;
_space_group_IT_number 14
_symmetry_cell_setting monoclinic
_symmetry_space_group_name_Hall '-P 2ybc'
_symmetry_space_group_name_H-M 'P 1 21/c 1'
_atom_sites_solution_hydrogens geom
_atom_sites_solution_primary direct
_atom_sites_solution_secondary difmap
_audit_creation_method SHELXL-97
_cell_angle_alpha 90.00
_cell_angle_beta 95.3980(10)
_cell_angle_gamma 90.00
_cell_formula_units_Z 8
_cell_length_a 21.7981(4)
_cell_length_b 3.99290(10)
_cell_length_c 20.6636(3)
_cell_measurement_reflns_used 6375
_cell_measurement_temperature 293(2)
_cell_measurement_theta_max 25.2
_cell_measurement_theta_min 2.6
_cell_volume 1790.53(6)
_computing_cell_refinement 'SAINT (Bruker, 2008)'
_computing_data_collection 'APEX2 (Bruker, 2008)'
_computing_data_reduction 'SAINT (Bruker, 2008)'
_computing_molecular_graphics 'X-SEED (Barbour, 2001)'
_computing_publication_material 'publCIF (Westrip, 2010)'
_computing_structure_refinement 'SHELXL97 (Sheldrick, 2008)'
_computing_structure_solution 'SHELXS97 (Sheldrick, 2008)'
_diffrn_ambient_temperature 293(2)
_diffrn_measured_fraction_theta_full 0.997
_diffrn_measured_fraction_theta_max 0.997
_diffrn_measurement_device_type 'Bruker X8 APEXII area-detector'
_diffrn_measurement_method '\f and \w scans'
_diffrn_radiation_monochromator graphite
_diffrn_radiation_source 'fine-focus sealed tube'
_diffrn_radiation_type MoK\a
_diffrn_radiation_wavelength 0.71073
_diffrn_reflns_av_R_equivalents 0.0360
_diffrn_reflns_av_sigmaI/netI 0.0373
_diffrn_reflns_limit_h_max 28
_diffrn_reflns_limit_h_min -30
_diffrn_reflns_limit_k_max 5
_diffrn_reflns_limit_k_min -5
_diffrn_reflns_limit_l_max 28
_diffrn_reflns_limit_l_min -29
_diffrn_reflns_number 21586
_diffrn_reflns_theta_full 30.00
_diffrn_reflns_theta_max 30.00
_diffrn_reflns_theta_min 2.60
_diffrn_standards_number 0
_exptl_absorpt_coefficient_mu 4.552
_exptl_absorpt_correction_T_max 0.5484
_exptl_absorpt_correction_T_min 0.3957
_exptl_absorpt_correction_type multi-scan
_exptl_absorpt_process_details '(SADABS; Sheldrick, 1996)'
_exptl_crystal_colour Colourless
_exptl_crystal_density_diffrn 1.796
_exptl_crystal_density_method 'not measured'
_exptl_crystal_description Prism
_exptl_crystal_F_000 960
_exptl_crystal_size_max 0.25
_exptl_crystal_size_mid 0.20
_exptl_crystal_size_min 0.15
_refine_diff_density_max 0.283
_refine_diff_density_min -0.286
_refine_ls_extinction_method none
_refine_ls_goodness_of_fit_ref 1.009
_refine_ls_hydrogen_treatment constr
_refine_ls_matrix_type full
_refine_ls_number_parameters 239
_refine_ls_number_reflns 5229
_refine_ls_number_restraints 0
_refine_ls_restrained_S_all 1.009
_refine_ls_R_factor_all 0.0613
_refine_ls_R_factor_gt 0.0313
_refine_ls_shift/su_max 0.001
_refine_ls_shift/su_mean 0.001
_refine_ls_structure_factor_coef Fsqd
_refine_ls_weighting_details 'calc w=1/[\s^2^(Fo^2^)+(0.0438P)^2^+0.1144P] where P=(Fo^2^+2Fc^2^)/3'
_refine_ls_weighting_scheme calc
_refine_ls_wR_factor_gt 0.0744
_refine_ls_wR_factor_ref 0.0855
_reflns_number_gt 3539
_reflns_number_total 5229
_reflns_threshold_expression I>2\s(I)
_cod_data_source_file ci5119.cif
_cod_data_source_block I
_cod_original_sg_symbol_H-M 'P 21/c'
_cod_database_code 2226815
_cod_database_fobs_code 2226815

loop_
_symmetry_equiv_pos_as_xyz
'x, y, z'
'-x, y+1/2, -z+1/2'
'-x, -y, -z'
'x, -y-1/2, z-1/2'

loop_
_atom_site_type_symbol
_atom_site_label
_atom_site_fract_x
_atom_site_fract_y
_atom_site_fract_z
_atom_site_U_iso_or_equiv
_atom_site_adp_type
_atom_site_calc_flag
_atom_site_refinement_flags
_atom_site_occupancy
_atom_site_disorder_assembly
_atom_site_disorder_group
Br Br1 0.407800(11) 0.91753(7) 0.468246(11) 0.05023(9) Uani d . 1 . .
N N1 0.44555(8) 0.5071(5) 0.65032(9) 0.0416(4) Uani d . 1 . .
N N2 0.37942(8) 0.4903(5) 0.73723(8) 0.0400(4) Uani d . 1 . .
N N3 0.29799(8) 0.7480(5) 0.68786(8) 0.0387(4) Uani d . 1 . .
N N4 0.05385(8) 0.5642(5) 0.92033(9) 0.0400(4) Uani d . 1 . .
N N5 0.12070(8) 0.8692(5) 0.99889(8) 0.0391(4) Uani d . 1 . .
N N6 0.19961(8) 0.9449(5) 0.94033(8) 0.0373(4) Uani d . 1 . .
O O1 0.29345(8) 0.5668(5) 0.79455(8) 0.0568(5) Uani d . 1 . .
O O2 0.20597(8) 1.1650(5) 1.04514(8) 0.0576(5) Uani d . 1 . .
C C1 0.44708(10) 0.6147(6) 0.58839(11) 0.0421(5) Uani d . 1 . .
H H1 0.4826 0.5767 0.5678 0.050 Uiso calc R 1 . .
C C2 0.39881(10) 0.7769(6) 0.55465(10) 0.0374(5) Uani d . 1 . .
C C3 0.34349(10) 0.8436(5) 0.58128(10) 0.0356(5) Uani d . 1 . .
H H3 0.3105 0.9528 0.5585 0.043 Uiso calc R 1 . .
C C4 0.34205(9) 0.7335(5) 0.64419(10) 0.0339(4) Uani d . 1 . .
C C5 0.39361(9) 0.5704(5) 0.67562(10) 0.0345(5) Uani d . 1 . .
C C6 0.42023(12) 0.3314(7) 0.78847(13) 0.0546(7) Uani d . 1 . .
H H6A 0.3960 0.2231 0.8188 0.082 Uiso calc R 1 . .
H H6B 0.4460 0.4983 0.8107 0.082 Uiso calc R 1 . .
H H6C 0.4455 0.1684 0.7696 0.082 Uiso calc R 1 . .
C C7 0.32072(10) 0.5976(6) 0.74587(11) 0.0411(5) Uani d . 1 . .
C C8 0.23694(10) 0.8923(7) 0.67783(13) 0.0503(6) Uani d . 1 . .
H H8A 0.2289 1.0214 0.7153 0.075 Uiso calc R 1 . .
H H8B 0.2070 0.7164 0.6713 0.075 Uiso calc R 1 . .
H H8C 0.2344 1.0348 0.6402 0.075 Uiso calc R 1 . .
C C9 0.05044(10) 0.4500(6) 0.85870(11) 0.0415(5) Uani d . 1 . .
H H9 0.0149 0.3385 0.8423 0.050 Uiso calc R 1 . .
C C10 0.09723(10) 0.4905(5) 0.81873(10) 0.0356(5) Uani d . 1 . .
C C11 0.15197(9) 0.6529(5) 0.83943(10) 0.0350(5) Uani d . 1 . .
H H11 0.1839 0.6795 0.8130 0.042 Uiso calc R 1 . .
C C12 0.15516(9) 0.7711(5) 0.90210(9) 0.0311(4) Uani d . 1 . .
C C13 0.10513(9) 0.7226(5) 0.93943(10) 0.0337(4) Uani d . 1 . .
C C14 0.08264(13) 0.8834(8) 1.05313(13) 0.0621(8) Uani d . 1 . .
H H14A 0.1083 0.8604 1.0933 0.093 Uiso calc R 1 . .
H H14B 0.0530 0.7048 1.0492 0.093 Uiso calc R 1 . .
H H14C 0.0615 1.0945 1.0526 0.093 Uiso calc R 1 . .
C C15 0.17830(10) 1.0112(6) 0.99985(11) 0.0408(5) Uani d . 1 . .
C C16 0.25863(10) 1.0616(6) 0.92138(12) 0.0474(6) Uani d . 1 . .
H H16A 0.2842 1.1318 0.9593 0.071 Uiso calc R 1 . .
H H16B 0.2520 1.2468 0.8919 0.071 Uiso calc R 1 . .
H H16C 0.2786 0.8829 0.9004 0.071 Uiso calc R 1 . .
Br Br2 0.086179(12) 0.32023(7) 0.732957(11) 0.05183(9) Uani d . 1 . .

loop_
_atom_site_aniso_label
_atom_site_aniso_U_11
_atom_site_aniso_U_22
_atom_site_aniso_U_33
_atom_site_aniso_U_12
_atom_site_aniso_U_13
_atom_site_aniso_U_23
Br1 0.05040(16) 0.06094(17) 0.04140(14) -0.00344(12) 0.01514(11) 0.00544(11)
N1 0.0294(9) 0.0492(12) 0.0453(11) 0.0036(8) -0.0008(8) -0.0047(8)
N2 0.0366(10) 0.0488(12) 0.0335(10) 0.0022(8) -0.0025(8) 0.0032(8)
N3 0.0332(10) 0.0493(11) 0.0343(9) 0.0062(8) 0.0063(7) 0.0052(8)
N4 0.0318(10) 0.0484(11) 0.0403(10) -0.0036(8) 0.0061(8) 0.0035(8)
N5 0.0396(10) 0.0478(11) 0.0306(9) 0.0006(8) 0.0071(8) -0.0029(8)
N6 0.0332(9) 0.0425(10) 0.0357(9) -0.0038(8) 0.0012(7) 0.0002(8)
O1 0.0547(10) 0.0782(13) 0.0395(9) 0.0077(9) 0.0152(8) 0.0125(8)
O2 0.0627(12) 0.0644(12) 0.0439(10) -0.0092(9) -0.0042(9) -0.0157(8)
C1 0.0303(11) 0.0507(14) 0.0463(13) -0.0013(10) 0.0096(10) -0.0058(10)
C2 0.0362(12) 0.0429(12) 0.0337(11) -0.0065(10) 0.0069(9) -0.0025(9)
C3 0.0322(11) 0.0394(12) 0.0350(11) 0.0000(9) 0.0015(9) 0.0010(8)
C4 0.0289(11) 0.0356(11) 0.0373(11) -0.0003(9) 0.0045(8) -0.0016(9)
C5 0.0332(11) 0.0370(11) 0.0322(11) -0.0027(9) -0.0028(8) -0.0038(8)
C6 0.0565(16) 0.0608(17) 0.0441(13) 0.0095(13) -0.0084(11) 0.0098(12)
C7 0.0400(12) 0.0477(13) 0.0357(12) 0.0000(10) 0.0041(9) 0.0006(9)
C8 0.0385(13) 0.0615(16) 0.0520(14) 0.0104(11) 0.0101(11) 0.0106(12)
C9 0.0333(12) 0.0433(13) 0.0463(13) -0.0043(10) -0.0046(10) 0.0021(10)
C10 0.0405(12) 0.0358(12) 0.0295(10) 0.0029(9) -0.0013(9) 0.0024(8)
C11 0.0338(11) 0.0393(12) 0.0321(11) 0.0031(9) 0.0048(8) 0.0051(8)
C12 0.0293(10) 0.0320(11) 0.0318(10) 0.0012(8) 0.0013(8) 0.0039(8)
C13 0.0321(11) 0.0362(11) 0.0327(10) 0.0040(9) 0.0028(8) 0.0046(8)
C14 0.0624(17) 0.082(2) 0.0457(14) -0.0051(15) 0.0220(13) -0.0141(13)
C15 0.0435(13) 0.0423(13) 0.0357(11) 0.0036(10) -0.0010(10) 0.0011(9)
C16 0.0336(12) 0.0531(14) 0.0557(15) -0.0068(11) 0.0049(10) 0.0010(11)
Br2 0.06391(18) 0.05326(16) 0.03660(13) -0.00056(12) -0.00434(11) -0.00705(10)

loop_
_atom_type_symbol
_atom_type_description
_atom_type_scat_dispersion_real
_atom_type_scat_dispersion_imag
_atom_type_scat_source
C C 0.0033 0.0016 'International Tables Vol C Tables 4.2.6.8 and 6.1.1.4'
H H 0.0000 0.0000 'International Tables Vol C Tables 4.2.6.8 and 6.1.1.4'
N N 0.0061 0.0033 'International Tables Vol C Tables 4.2.6.8 and 6.1.1.4'
O O 0.0106 0.0060 'International Tables Vol C Tables 4.2.6.8 and 6.1.1.4'
Br Br -0.2901 2.4595 'International Tables Vol C Tables 4.2.6.8 and 6.1.1.4'

loop_
_geom_angle_atom_site_label_1
_geom_angle_atom_site_label_2
_geom_angle_atom_site_label_3
_geom_angle_site_symmetry_1
_geom_angle_site_symmetry_3
_geom_angle
_geom_angle_publ_flag
C5 N1 C1 . . 114.43(18) ?
C5 N2 C7 . . 109.90(17) ?
C5 N2 C6 . . 126.63(19) ?
C7 N2 C6 . . 123.40(19) ?
C4 N3 C7 . . 109.41(18) ?
C4 N3 C8 . . 127.62(19) ?
C7 N3 C8 . . 122.96(19) ?
C13 N4 C9 . . 114.63(18) ?
C13 N5 C15 . . 109.67(18) ?
C13 N5 C14 . . 126.4(2) ?
C15 N5 C14 . . 123.9(2) ?
C12 N6 C15 . . 109.26(17) ?
C12 N6 C16 . . 126.73(18) ?
C15 N6 C16 . . 123.92(19) ?
N1 C1 C2 . . 123.1(2) ?
N1 C1 H1 . . 118.5 ?
C2 C1 H1 . . 118.5 ?
C1 C2 C3 . . 122.7(2) ?
C1 C2 Br1 . . 118.44(16) ?
C3 C2 Br1 . . 118.88(16) ?
C4 C3 C2 . . 114.1(2) ?
C4 C3 H3 . . 122.9 ?
C2 C3 H3 . . 122.9 ?
C3 C4 N3 . . 133.2(2) ?
C3 C4 C5 . . 119.79(19) ?
N3 C4 C5 . . 107.04(18) ?
N1 C5 N2 . . 126.9(2) ?
N1 C5 C4 . . 125.9(2) ?
N2 C5 C4 . . 107.22(18) ?
N2 C6 H6A . . 109.5 ?
N2 C6 H6B . . 109.5 ?
H6A C6 H6B . . 109.5 ?
N2 C6 H6C . . 109.5 ?
H6A C6 H6C . . 109.5 ?
H6B C6 H6C . . 109.5 ?
O1 C7 N2 . . 127.3(2) ?
O1 C7 N3 . . 126.3(2) ?
N2 C7 N3 . . 106.43(18) ?
N3 C8 H8A . . 109.5 ?
N3 C8 H8B . . 109.5 ?
H8A C8 H8B . . 109.5 ?
N3 C8 H8C . . 109.5 ?
H8A C8 H8C . . 109.5 ?
H8B C8 H8C . . 109.5 ?
N4 C9 C10 . . 123.2(2) ?
N4 C9 H9 . . 118.4 ?
C10 C9 H9 . . 118.4 ?
C9 C10 C11 . . 122.1(2) ?
C9 C10 Br2 . . 118.81(16) ?
C11 C10 Br2 . . 119.06(16) ?
C12 C11 C10 . . 114.59(19) ?
C12 C11 H11 . . 122.7 ?
C10 C11 H11 . . 122.7 ?
N6 C12 C11 . . 133.1(2) ?
N6 C12 C13 . . 107.11(17) ?
C11 C12 C13 . . 119.8(2) ?
N4 C13 N5 . . 127.28(19) ?
N4 C13 C12 . . 125.70(19) ?
N5 C13 C12 . . 107.02(18) ?
N5 C14 H14A . . 109.5 ?
N5 C14 H14B . . 109.5 ?
H14A C14 H14B . . 109.5 ?
N5 C14 H14C . . 109.5 ?
H14A C14 H14C . . 109.5 ?
H14B C14 H14C . . 109.5 ?
O2 C15 N6 . . 126.3(2) ?
O2 C15 N5 . . 126.8(2) ?
N6 C15 N5 . . 106.92(18) ?
N6 C16 H16A . . 109.5 ?
N6 C16 H16B . . 109.5 ?
H16A C16 H16B . . 109.5 ?
N6 C16 H16C . . 109.5 ?
H16A C16 H16C . . 109.5 ?
H16B C16 H16C . . 109.5 ?

loop_
_geom_bond_atom_site_label_1
_geom_bond_atom_site_label_2
_geom_bond_site_symmetry_2
_geom_bond_distance
_geom_bond_publ_flag
Br1 C2 . 1.899(2) ?
N1 C5 . 1.316(3) ?
N1 C1 . 1.353(3) ?
N2 C5 . 1.376(3) ?
N2 C7 . 1.377(3) ?
N2 C6 . 1.462(3) ?
N3 C4 . 1.380(3) ?
N3 C7 . 1.390(3) ?
N3 C8 . 1.447(3) ?
N4 C13 . 1.313(3) ?
N4 C9 . 1.348(3) ?
N5 C13 . 1.374(3) ?
N5 C15 . 1.376(3) ?
N5 C14 . 1.457(3) ?
N6 C12 . 1.379(3) ?
N6 C15 . 1.381(3) ?
N6 C16 . 1.456(3) ?
O1 C7 . 1.222(3) ?
O2 C15 . 1.229(3) ?
C1 C2 . 1.369(3) ?
C1 H1 . 0.93 ?
C2 C3 . 1.397(3) ?
C3 C4 . 1.375(3) ?
C3 H3 . 0.93 ?
C4 C5 . 1.404(3) ?
C6 H6A . 0.96 ?
C6 H6B . 0.96 ?
C6 H6C . 0.96 ?
C8 H8A . 0.96 ?
C8 H8B . 0.96 ?
C8 H8C . 0.96 ?
C9 C10 . 1.381(3) ?
C9 H9 . 0.93 ?
C10 C11 . 1.390(3) ?
C10 Br2 . 1.893(2) ?
C11 C12 . 1.374(3) ?
C11 H11 . 0.93 ?
C12 C13 . 1.407(3) ?
C14 H14A . 0.96 ?
C14 H14B . 0.96 ?
C14 H14C . 0.96 ?
C16 H16A . 0.96 ?
C16 H16B . 0.96 ?
C16 H16C . 0.96 ?

loop_
_geom_hbond_atom_site_label_D
_geom_hbond_atom_site_label_H
_geom_hbond_atom_site_label_A
_geom_hbond_site_symmetry_A
_geom_hbond_distance_DH
_geom_hbond_distance_HA
_geom_hbond_distance_DA
_geom_hbond_angle_DHA
C8 H8C O2 4_585 0.96 2.33 3.279(3) 167
C11 H11 O1 . 0.93 2.49 3.321(3) 148

loop_
_geom_torsion_atom_site_label_1
_geom_torsion_atom_site_label_2
_geom_torsion_atom_site_label_3
_geom_torsion_atom_site_label_4
_geom_torsion_site_symmetry_1
_geom_torsion_site_symmetry_2
_geom_torsion_site_symmetry_3
_geom_torsion_site_symmetry_4
_geom_torsion
_geom_torsion_publ_flag
C5 N1 C1 C2 . . . . 0.2(3) ?
N1 C1 C2 C3 . . . . -0.4(4) ?
N1 C1 C2 Br1 . . . . 179.39(17) ?
C1 C2 C3 C4 . . . . 0.3(3) ?
Br1 C2 C3 C4 . . . . -179.52(15) ?
C2 C3 C4 N3 . . . . 179.6(2) ?
C2 C3 C4 C5 . . . . 0.0(3) ?
C7 N3 C4 C3 . . . . -179.7(2) ?
C8 N3 C4 C3 . . . . 0.5(4) ?
C7 N3 C4 C5 . . . . -0.1(2) ?
C8 N3 C4 C5 . . . . -179.9(2) ?
C1 N1 C5 N2 . . . . -179.9(2) ?
C1 N1 C5 C4 . . . . 0.1(3) ?
C7 N2 C5 N1 . . . . 180.0(2) ?
C6 N2 C5 N1 . . . . 3.0(4) ?
C7 N2 C5 C4 . . . . -0.1(2) ?
C6 N2 C5 C4 . . . . -177.1(2) ?
C3 C4 C5 N1 . . . . -0.3(3) ?
N3 C4 C5 N1 . . . . -180.0(2) ?
C3 C4 C5 N2 . . . . 179.80(19) ?
N3 C4 C5 N2 . . . . 0.1(2) ?
C5 N2 C7 O1 . . . . 179.8(2) ?
C6 N2 C7 O1 . . . . -3.1(4) ?
C5 N2 C7 N3 . . . . 0.1(3) ?
C6 N2 C7 N3 . . . . 177.2(2) ?
C4 N3 C7 O1 . . . . -179.7(2) ?
C8 N3 C7 O1 . . . . 0.1(4) ?
C4 N3 C7 N2 . . . . 0.0(3) ?
C8 N3 C7 N2 . . . . 179.8(2) ?
C13 N4 C9 C10 . . . . 0.9(3) ?
N4 C9 C10 C11 . . . . 0.2(3) ?
N4 C9 C10 Br2 . . . . -179.59(17) ?
C9 C10 C11 C12 . . . . -0.6(3) ?
Br2 C10 C11 C12 . . . . 179.19(15) ?
C15 N6 C12 C11 . . . . 178.1(2) ?
C16 N6 C12 C11 . . . . 1.5(4) ?
C15 N6 C12 C13 . . . . -1.1(2) ?
C16 N6 C12 C13 . . . . -177.7(2) ?
C10 C11 C12 N6 . . . . -179.2(2) ?
C10 C11 C12 C13 . . . . -0.1(3) ?
C9 N4 C13 N5 . . . . 178.9(2) ?
C9 N4 C13 C12 . . . . -1.7(3) ?
C15 N5 C13 N4 . . . . -179.7(2) ?
C14 N5 C13 N4 . . . . -1.1(4) ?
C15 N5 C13 C12 . . . . 0.8(2) ?
C14 N5 C13 C12 . . . . 179.4(2) ?
N6 C12 C13 N4 . . . . -179.3(2) ?
C11 C12 C13 N4 . . . . 1.4(3) ?
N6 C12 C13 N5 . . . . 0.2(2) ?
C11 C12 C13 N5 . . . . -179.13(19) ?
C12 N6 C15 O2 . . . . -179.2(2) ?
C16 N6 C15 O2 . . . . -2.4(4) ?
C12 N6 C15 N5 . . . . 1.5(2) ?
C16 N6 C15 N5 . . . . 178.30(19) ?
C13 N5 C15 O2 . . . . 179.3(2) ?
C14 N5 C15 O2 . . . . 0.6(4) ?
C13 N5 C15 N6 . . . . -1.4(2) ?
C14 N5 C15 N6 . . . . 179.9(2) ?
